data_7021027
loop_
_publ_author_name
'Melen, Rebecca L.'
'Eisler, Dana J.'
'Hewitt, Rachel A.'
'Rawson, Jeremy M.'

_publ_section_title
;
 Synthesis and structural studies on thioimides, R(2)C[double bond, length
 as m-dash]NSR and sulfur diimides, R(2)C[double bond, length as
 m-dash]NSN[double bond, length as m-dash]CR(2).
;
_journal_issue 11
_journal_name_full 'Dalton transactions (Cambridge, England : 2003)'
_journal_page_first 3888
_journal_page_last 3895
_journal_paper_doi 10.1039/c2dt32878j
_journal_volume 42
_journal_year 2013
_chemical_formula_moiety 'C19 H14 N2 O2 S'
_chemical_formula_sum 'C19 H14 N2 O2 S'
_chemical_formula_weight 334.38
_chemical_name_systematic
;
?
;
_space_group_IT_number 14
_symmetry_cell_setting monoclinic
_symmetry_space_group_name_Hall '-P 2ybc'
_symmetry_space_group_name_H-M 'P 1 21/c 1'
_atom_sites_solution_hydrogens geom
_atom_sites_solution_primary direct
_atom_sites_solution_secondary difmap
_audit_creation_method SHELXL-97
_cell_angle_alpha 90.00
_cell_angle_beta 119.087(1)
_cell_angle_gamma 90.00
_cell_formula_units_Z 4
_cell_length_a 12.2213(5)
_cell_length_b 12.5273(5)
_cell_length_c 11.9600(4)
_cell_measurement_reflns_used 4419
_cell_measurement_temperature 180(2)
_cell_measurement_theta_max 27.48
_cell_measurement_theta_min 1.00
_cell_volume 1600.14(11)
_computing_cell_refinement 'HKL Scalepack (Otwinowski & Minor 1997)'
_computing_data_collection 'COLLECT (Nonius B.V. 1998)'
_computing_data_reduction
;
HKL Denzo and Scalepack (Otwinowski & Minor 1997)
;
_computing_publication_material 'SHELXL-97 (Sheldrick, 1997)'
_computing_structure_refinement 'SHELXL-97 (Sheldrick, 1997)'
_computing_structure_solution 'SHELXS-97 (Sheldrick, 1990)'
_diffrn_ambient_temperature 180(2)
_diffrn_measured_fraction_theta_full 0.995
_diffrn_measured_fraction_theta_max 0.995
_diffrn_measurement_device_type 'Nonius Kappa CCD'
_diffrn_measurement_method 'Thin slice \w and \f scans'
_diffrn_radiation_source 'fine-focus sealed tube'
_diffrn_radiation_type MoK\a
_diffrn_radiation_wavelength 0.71073
_diffrn_reflns_av_R_equivalents 0.0395
_diffrn_reflns_av_sigmaI/netI 0.0399
_diffrn_reflns_limit_h_max 15
_diffrn_reflns_limit_h_min -13
_diffrn_reflns_limit_k_max 13
_diffrn_reflns_limit_k_min -16
_diffrn_reflns_limit_l_max 15
_diffrn_reflns_limit_l_min -15
_diffrn_reflns_number 15888
_diffrn_reflns_theta_full 27.51
_diffrn_reflns_theta_max 27.51
_diffrn_reflns_theta_min 3.70
_exptl_absorpt_coefficient_mu 0.216
_exptl_absorpt_correction_T_max 0.9887
_exptl_absorpt_correction_T_min 0.9083
_exptl_absorpt_correction_type integration
_exptl_absorpt_process_details 'HKL Scalepack (Otwinowski & Minor 1997)'
_exptl_crystal_colour 'light orange'
_exptl_crystal_density_diffrn 1.388
_exptl_crystal_density_method 'not measured'
_exptl_crystal_description 'rectangular prism'
_exptl_crystal_F_000 696
_exptl_crystal_size_max 0.35
_exptl_crystal_size_mid 0.16
_exptl_crystal_size_min 0.10
_refine_diff_density_max 0.246
_refine_diff_density_min -0.186
_refine_diff_density_rms 0.040
_refine_ls_extinction_method none
_refine_ls_goodness_of_fit_ref 1.023
_refine_ls_hydrogen_treatment constr
_refine_ls_matrix_type full
_refine_ls_number_parameters 308
_refine_ls_number_reflns 3661
_refine_ls_number_restraints 44
_refine_ls_restrained_S_all 1.020
_refine_ls_R_factor_all 0.0688
_refine_ls_R_factor_gt 0.0465
_refine_ls_shift/su_max 0.000
_refine_ls_shift/su_mean 0.000
_refine_ls_structure_factor_coef Fsqd
_refine_ls_weighting_details 'calc w=1/[\s^2^(Fo^2^)+(0.0514P)^2^+0.5589P] where P=(Fo^2^+2Fc^2^)/3'
_refine_ls_weighting_scheme calc
_refine_ls_wR_factor_gt 0.1085
_refine_ls_wR_factor_ref 0.1201
_reflns_number_gt 2769
_reflns_number_total 3661
_reflns_threshold_expression >2sigma(I)
_cod_data_source_file c2dt32878j.txt
_cod_data_source_block compound_1a
_cod_original_cell_volume 1600.1(1)
_cod_original_sg_symbol_H-M 'P 21/c'
_cod_database_code 7021027

loop_
_symmetry_equiv_pos_as_xyz
'x, y, z'
'-x, y+1/2, -z+1/2'
'-x, -y, -z'
'x, -y-1/2, z-1/2'

loop_
_atom_site_label
_atom_site_type_symbol
_atom_site_fract_x
_atom_site_fract_y
_atom_site_fract_z
_atom_site_U_iso_or_equiv
_atom_site_adp_type
_atom_site_occupancy
_atom_site_symmetry_multiplicity
_atom_site_calc_flag
_atom_site_refinement_flags
_atom_site_disorder_assembly
_atom_site_disorder_group
S1 S 0.74599(5) 0.10586(4) 0.87274(5) 0.04339(16) Uani 0.92 1 d P A 1
N1 N 0.77487(15) 0.23770(13) 0.90462(15) 0.0418(4) Uani 0.92 1 d P A 1
C1 C 0.70706(17) 0.28806(16) 0.94332(18) 0.0389(4) Uani 0.92 1 d P A 1
C2 C 0.7259(2) 0.4048(2) 0.9632(3) 0.0408(5) Uani 0.92 1 d P A 1
C3 C 0.6515(3) 0.4660(2) 0.9954(3) 0.0645(7) Uani 0.92 1 d P A 1
H3A H 0.5916 0.4321 1.0124 0.077 Uiso 0.92 1 calc PR A 1
C4 C 0.6627(3) 0.5758(2) 1.0033(3) 0.0625(7) Uani 0.92 1 d P A 1
H4A H 0.6093 0.6167 1.0237 0.075 Uiso 0.92 1 calc PR A 1
C5 C 0.7497(3) 0.6261(2) 0.9819(4) 0.0540(7) Uani 0.92 1 d P A 1
H5A H 0.7558 0.7017 0.9856 0.065 Uiso 0.92 1 calc PR A 1
C6 C 0.8286(3) 0.5664(2) 0.9550(3) 0.0623(7) Uani 0.92 1 d P A 1
H6A H 0.8909 0.6008 0.9422 0.075 Uiso 0.92 1 calc PR A 1
C7 C 0.8174(2) 0.4564(2) 0.9466(3) 0.0512(6) Uani 0.92 1 d P A 1
H7A H 0.8730 0.4158 0.9293 0.061 Uiso 0.92 1 calc PR A 1
C8 C 0.6093(2) 0.23308(17) 0.9642(3) 0.0386(5) Uani 0.92 1 d P A 1
C9 C 0.4913(3) 0.2122(2) 0.8619(3) 0.0480(7) Uani 0.92 1 d P A 1
H9A H 0.4705 0.2354 0.7783 0.058 Uiso 0.92 1 calc PR A 1
C10 C 0.4038(3) 0.1573(3) 0.8821(3) 0.0523(6) Uani 0.92 1 d P A 1
H10A H 0.3230 0.1438 0.8119 0.063 Uiso 0.92 1 calc PR A 1
C11 C 0.4324(2) 0.1223(3) 1.0017(3) 0.0494(6) Uani 0.92 1 d P A 1
H11A H 0.3722 0.0840 1.0143 0.059 Uiso 0.92 1 calc PR A 1
C12 C 0.5491(3) 0.1429(2) 1.1037(2) 0.0515(7) Uani 0.92 1 d P A 1
H12A H 0.5692 0.1191 1.1870 0.062 Uiso 0.92 1 calc PR A 1
C13 C 0.6373(2) 0.1983(2) 1.0852(3) 0.0465(5) Uani 0.92 1 d P A 1
H13A H 0.7175 0.2124 1.1560 0.056 Uiso 0.92 1 calc PR A 1
C14 C 0.87329(18) 0.07604(16) 0.84730(17) 0.0379(4) Uani 0.92 1 d P A 1
C15 C 0.90096(18) -0.02850(16) 0.82842(18) 0.0402(4) Uani 0.92 1 d P A 1
C16 C 1.0019(2) -0.05413(18) 0.8103(2) 0.0470(5) Uani 0.92 1 d P A 1
H16A H 1.0179 -0.1264 0.7987 0.056 Uiso 0.92 1 calc PR A 1
C17 C 1.0782(2) 0.0253(2) 0.8091(2) 0.0515(5) Uani 0.92 1 d P A 1
H17A H 1.1467 0.0091 0.7956 0.062 Uiso 0.92 1 calc PR A 1
C18 C 1.0540(3) 0.1301(2) 0.8281(2) 0.0488(6) Uani 0.92 1 d P A 1
H18A H 1.1068 0.1855 0.8277 0.059 Uiso 0.92 1 calc PR A 1
C19 C 0.95401(19) 0.15531(19) 0.8476(2) 0.0429(5) Uani 0.92 1 d P A 1
H19A H 0.9401 0.2276 0.8613 0.051 Uiso 0.92 1 calc PR A 1
N2 N 0.8249(2) -0.11714(15) 0.82999(18) 0.0481(4) Uani 0.92 1 d P A 1
O1 O 0.72704(16) -0.09575(14) 0.83075(18) 0.0608(4) Uani 0.92 1 d P A 1
O2 O 0.86182(18) -0.20853(13) 0.83281(18) 0.0670(5) Uani 0.92 1 d P A 1
S1A S 0.8657(6) 0.0872(5) 1.1201(6) 0.0478(13) Uiso 0.08 1 d P B 2
N1A N 0.8495(14) 0.2172(14) 1.0728(16) 0.040(4) Uiso 0.08 1 d PD B 2
C1A C 0.7425(15) 0.2679(13) 1.020(2) 0.051(6) Uiso 0.08 1 d PD B 2
C2A C 0.731(2) 0.3857(13) 0.9934(14) 0.031(9) Uiso 0.08 1 d PD B 2
C3A C 0.8321(19) 0.4392(18) 0.995(2) 0.037(7) Uiso 0.08 1 d PD B 2
H3B H 0.9046 0.3988 1.0124 0.044 Uiso 0.08 1 calc PR B 2
C4A C 0.833(2) 0.5478(19) 0.972(3) 0.0623(7) Uani 0.08 1 d PD B 2
H4B H 0.9043 0.5802 0.9740 0.075 Uiso 0.08 1 calc PR B 2
C5A C 0.728(2) 0.6085(19) 0.946(2) 0.072(18) Uiso 0.08 1 d PD B 2
H5B H 0.7276 0.6828 0.9298 0.086 Uiso 0.08 1 calc PR B 2
C6A C 0.6240(18) 0.5611(15) 0.943(2) 0.032(5) Uiso 0.08 1 d PD B 2
H6B H 0.5518 0.6019 0.9250 0.039 Uiso 0.08 1 calc PR B 2
C7A C 0.629(2) 0.4517(16) 0.966(2) 0.0645(7) Uani 0.08 1 d PD B 2
H7B H 0.5570 0.4196 0.9636 0.077 Uiso 0.08 1 calc PR B 2
C8A C 0.6328(17) 0.2132(15) 1.017(3) 0.024(5) Uiso 0.08 1 d PD B 2
C9A C 0.525(3) 0.215(3) 0.899(2) 0.040(10) Uiso 0.08 1 d PD B 2
H9B H 0.5269 0.2463 0.8275 0.048 Uiso 0.08 1 calc PR B 2
C10A C 0.414(3) 0.172(4) 0.884(3) 0.0523(6) Uani 0.08 1 d PD B 2
H10B H 0.3408 0.1735 0.8024 0.063 Uiso 0.08 1 calc PR B 2
C11A C 0.409(3) 0.125(4) 0.987(4) 0.0494(6) Uani 0.08 1 d PD B 2
H11B H 0.3331 0.0956 0.9768 0.059 Uiso 0.08 1 calc PR B 2
C12A C 0.517(3) 0.124(3) 1.105(3) 0.059(14) Uiso 0.08 1 d PD B 2
H12B H 0.5154 0.0924 1.1764 0.071 Uiso 0.08 1 calc PR B 2
C13A C 0.627(2) 0.1670(18) 1.119(2) 0.034(6) Uiso 0.08 1 d PD B 2
H13B H 0.7006 0.1651 1.2006 0.041 Uiso 0.08 1 calc PR B 2
C14A C 1.0262(17) 0.0620(15) 1.1472(17) 0.036(5) Uiso 0.08 1 d PD B 2
C15A C 1.0822(17) -0.0376(14) 1.1805(17) 0.048(6) Uiso 0.08 1 d PD B 2
C16A C 1.2030(18) -0.0562(15) 1.2034(18) 0.058(7) Uiso 0.08 1 d PD B 2
H16B H 1.2384 -0.1256 1.2259 0.070 Uiso 0.08 1 calc PR B 2
C17A C 1.2721(17) 0.0275(18) 1.1931(19) 0.048(6) Uiso 0.08 1 d PD B 2
H17B H 1.3553 0.0161 1.2088 0.058 Uiso 0.08 1 calc PR B 2
C18A C 1.218(2) 0.1280(16) 1.160(2) 0.0481(4) Uani 0.08 1 d PD B 2
H18B H 1.2645 0.1856 1.1521 0.058 Uiso 0.08 1 calc PR B 2
C19A C 1.096(2) 0.1457(14) 1.1369(19) 0.056(7) Uiso 0.08 1 d PD B 2
H19B H 1.0604 0.2151 1.1142 0.067 Uiso 0.08 1 calc PR B 2
N2A N 1.014(3) -0.1296(18) 1.189(2) 0.046(6) Uiso 0.08 1 d PD B 2
O1A O 1.062(2) -0.217(2) 1.202(2) 0.082(6) Uiso 0.08 1 d PD B 2
O2A O 0.917(3) -0.102(3) 1.185(3) 0.067(9) Uiso 0.08 1 d PD B 2

loop_
_atom_site_aniso_label
_atom_site_aniso_U_11
_atom_site_aniso_U_22
_atom_site_aniso_U_33
_atom_site_aniso_U_23
_atom_site_aniso_U_13
_atom_site_aniso_U_12
S1 0.0473(3) 0.0348(3) 0.0593(3) -0.0009(2) 0.0348(2) -0.0020(2)
N1 0.0453(9) 0.0350(9) 0.0519(10) 0.0006(7) 0.0289(8) 0.0016(7)
C1 0.0399(10) 0.0377(11) 0.0390(10) 0.0028(8) 0.0189(8) 0.0018(8)
C2 0.0441(13) 0.0392(12) 0.0418(11) -0.0010(11) 0.0229(10) -0.0004(9)
C3 0.0640(15) 0.0446(14) 0.107(2) -0.0162(13) 0.0592(16) -0.0101(11)
C4 0.0631(15) 0.0455(14) 0.090(2) -0.0130(14) 0.0462(16) -0.0028(12)
C5 0.0531(14) 0.0404(13) 0.0654(16) -0.0038(14) 0.0263(13) -0.0039(11)
C6 0.0567(13) 0.0518(15) 0.0832(18) 0.0015(13) 0.0378(12) -0.0093(12)
C7 0.0451(12) 0.0543(15) 0.0588(17) -0.0030(12) 0.0288(11) -0.0006(10)
C8 0.0419(12) 0.0343(11) 0.0429(13) -0.0010(10) 0.0232(11) 0.0029(9)
C9 0.0441(15) 0.0530(16) 0.0473(14) 0.0049(12) 0.0225(14) -0.0009(12)
C10 0.0428(11) 0.0525(18) 0.0616(12) -0.0012(11) 0.0254(10) -0.0067(10)
C11 0.0545(15) 0.0417(12) 0.0661(18) -0.0044(11) 0.0404(15) -0.0037(13)
C12 0.069(2) 0.0462(14) 0.0511(14) -0.0025(10) 0.0386(14) -0.0018(14)
C13 0.0526(12) 0.0454(13) 0.0432(13) -0.0051(10) 0.0246(10) -0.0067(10)
C14 0.0408(10) 0.0354(10) 0.0404(10) -0.0004(8) 0.0220(9) -0.0005(8)
C15 0.0449(11) 0.0350(11) 0.0434(10) -0.0021(8) 0.0236(9) -0.0030(9)
C16 0.0486(12) 0.0424(12) 0.0545(12) -0.0085(9) 0.0286(10) -0.0003(9)
C17 0.0467(12) 0.0521(15) 0.0646(14) -0.0060(11) 0.0340(10) -0.0006(10)
C18 0.0487(17) 0.0434(15) 0.0594(15) -0.0014(11) 0.0304(13) -0.0064(12)
C19 0.0449(11) 0.0369(11) 0.0507(12) 0.0024(10) 0.0262(10) -0.0004(9)
N2 0.0615(13) 0.0382(10) 0.0568(10) -0.0055(8) 0.0383(9) -0.0053(9)
O1 0.0682(11) 0.0444(10) 0.0942(12) -0.0095(8) 0.0586(10) -0.0113(8)
O2 0.0903(12) 0.0333(9) 0.0985(13) -0.0077(8) 0.0624(11) -0.0042(8)
C4A 0.0567(13) 0.0518(15) 0.0832(18) 0.0015(13) 0.0378(12) -0.0093(12)
C7A 0.0640(15) 0.0446(14) 0.107(2) -0.0162(13) 0.0592(16) -0.0101(11)
C10A 0.0428(11) 0.0525(18) 0.0616(12) -0.0012(11) 0.0254(10) -0.0067(10)
C11A 0.0545(15) 0.0417(12) 0.0661(18) -0.0044(11) 0.0404(15) -0.0037(13)
C18A 0.0615(13) 0.0382(10) 0.0568(10) -0.0055(8) 0.0383(9) -0.0053(9)

loop_
_atom_type_symbol
_atom_type_description
_atom_type_scat_dispersion_real
_atom_type_scat_dispersion_imag
_atom_type_scat_source
C C 0.0033 0.0016 'International Tables Vol C Tables 4.2.6.8 and 6.1.1.4'
H H 0.0000 0.0000 'International Tables Vol C Tables 4.2.6.8 and 6.1.1.4'
N N 0.0061 0.0033 'International Tables Vol C Tables 4.2.6.8 and 6.1.1.4'
O O 0.0106 0.0060 'International Tables Vol C Tables 4.2.6.8 and 6.1.1.4'
S S 0.1246 0.1234 'International Tables Vol C Tables 4.2.6.8 and 6.1.1.4'

loop_
_geom_angle_atom_site_label_1
_geom_angle_atom_site_label_2
_geom_angle_atom_site_label_3
_geom_angle
N1 S1 C14 98.08(9)
C1 N1 S1 117.19(14)
N1 C1 C2 117.56(18)
N1 C1 C8 122.41(18)
C2 C1 C8 120.00(18)
C3 C2 C7 117.9(2)
C3 C2 C1 121.4(2)
C7 C2 C1 120.7(2)
C2 C3 C4 121.0(2)
C5 C4 C3 120.6(3)
C4 C5 C6 119.5(3)
C5 C6 C7 120.1(2)
C6 C7 C2 120.8(2)
C13 C8 C9 118.9(2)
C13 C8 C1 120.4(2)
C9 C8 C1 120.6(2)
C10 C9 C8 119.9(3)
C11 C10 C9 120.9(3)
C10 C11 C12 119.6(3)
C11 C12 C13 120.2(2)
C8 C13 C12 120.5(2)
C15 C14 C19 116.08(19)
C15 C14 S1 121.94(15)
C19 C14 S1 121.97(16)
C16 C15 C14 122.97(19)
C16 C15 N2 116.56(19)
C14 C15 N2 120.46(18)
C17 C16 C15 119.6(2)
C16 C17 C18 119.1(2)
C19 C18 C17 121.2(3)
C18 C19 C14 121.1(2)
O2 N2 O1 123.3(2)
O2 N2 C15 119.01(19)
O1 N2 C15 117.63(18)
N1A S1A C14A 99.4(8)
C1A N1A S1A 123.5(14)
N1A C1A C8A 117.7(16)
N1A C1A C2A 123.1(16)
C8A C1A C2A 117.3(16)
C3A C2A C7A 113.9(13)
C3A C2A C1A 118.7(17)
C7A C2A C1A 127.5(17)
C4A C3A C2A 124.0(13)
C5A C4A C3A 119.0(15)
C4A C5A C6A 120.4(16)
C5A C6A C7A 117.9(14)
C6A C7A C2A 124.8(13)
C9A C8A C13A 118.4(14)
C9A C8A C1A 115(2)
C13A C8A C1A 127(2)
C8A C9A C10A 120.7(13)
C11A C10A C9A 120.7(15)
C12A C11A C10A 118.5(17)
C13A C12A C11A 120.6(14)
C8A C13A C12A 121.1(13)
C15A C14A C19A 117.7(14)
C15A C14A S1A 122.5(13)
C19A C14A S1A 119.8(14)
C14A C15A C16A 122.6(13)
C14A C15A N2A 120.8(17)
C16A C15A N2A 116.5(16)
C15A C16A C17A 119.5(13)
C18A C17A C16A 119.0(14)
C17A C18A C19A 121.0(13)
C14A C19A C18A 120.2(13)
O2A N2A O1A 132(3)
O2A N2A C15A 111(2)
O1A N2A C15A 118(3)

loop_
_geom_bond_atom_site_label_1
_geom_bond_atom_site_label_2
_geom_bond_distance
S1 N1 1.6932(18)
S1 C14 1.764(2)
N1 C1 1.293(2)
C1 C2 1.482(3)
C1 C8 1.501(3)
C2 C3 1.380(3)
C2 C7 1.387(3)
C3 C4 1.381(4)
C4 C5 1.362(3)
C5 C6 1.376(4)
C6 C7 1.383(4)
C8 C13 1.385(3)
C8 C9 1.390(4)
C9 C10 1.386(3)
C10 C11 1.370(3)
C11 C12 1.377(4)
C12 C13 1.387(4)
C14 C15 1.398(3)
C14 C19 1.399(3)
C15 C16 1.390(3)
C15 N2 1.454(3)
C16 C17 1.368(3)
C17 C18 1.388(4)
C18 C19 1.387(4)
N2 O2 1.225(2)
N2 O1 1.230(2)
S1A N1A 1.704(19)
S1A C14A 1.85(2)
N1A C1A 1.308(10)
C1A C8A 1.489(10)
C1A C2A 1.502(10)
C2A C3A 1.396(8)
C2A C7A 1.402(8)
C3A C4A 1.390(8)
C4A C5A 1.388(8)
C5A C6A 1.388(8)
C6A C7A 1.395(8)
C8A C9A 1.384(8)
C8A C13A 1.385(8)
C9A C10A 1.391(8)
C10A C11A 1.389(8)
C11A C12A 1.387(8)
C12A C13A 1.386(8)
C14A C15A 1.385(8)
C14A C19A 1.395(8)
C15A C16A 1.385(8)
C15A N2A 1.46(3)
C16A C17A 1.388(8)
C17A C18A 1.388(8)
C18A C19A 1.396(8)
N2A O2A 1.22(2)
N2A O1A 1.22(2)
